data_2016867
loop_
_publ_author_name
'Thompson, Amber L.'
'Watkin, David J.'
'Gal, Zoltan A.'
'Jones, Laurence'
'Hollinshead, Jackie'
'Jenkinson, Sarah F.'
'Fleet, George W. J.'
'Nash, Robert J.'

_publ_section_title
;
 The absolute configuration of 1-epialexine hemihydrate
;
_journal_coeditor_code LN3116
_journal_issue 12
_journal_name_full 'Acta Crystallographica Section C'
_journal_page_first o649
_journal_page_last o652
_journal_paper_doi 10.1107/S0108270108037086
_journal_volume 64
_journal_year 2008
_chemical_formula_iupac 'C8 H15 N1 O4, 0.5H2 O'
_chemical_formula_moiety 'C8 H15 N1 O4, 0.5(H2 O)'
_chemical_formula_sum 'C8 H16 N O4.5'
_chemical_formula_weight 198.22
_chemical_melting_point_gt 432
_chemical_melting_point_lt 434
_chemical_name_common
;
1-epi-Alexine hemihydrate
;
_chemical_name_systematic
;
(1<i>S</i>,2<i>R</i>,3<i>R</i>,7<i>S</i>,7a<i>S</i>)-1,2,7-trihydroxy-3-
(hydroxymethyl)pyrrolizidine hemihydrate
;
_space_group_IT_number 5
_symmetry_cell_setting monoclinic
_symmetry_space_group_name_Hall 'C 2y'
_symmetry_space_group_name_H-M 'C 1 2 1'
_atom_sites_solution_hydrogens geom
_atom_sites_solution_primary direct
_audit_creation_method CRYSTALS_ver_12.86
_cell_angle_alpha 90
_cell_angle_beta 93.843(2)
_cell_angle_gamma 90
_cell_formula_units_Z 4
_cell_length_a 12.4594(6)
_cell_length_b 7.3115(4)
_cell_length_c 9.5878(5)
_cell_measurement_reflns_used 1049
_cell_measurement_temperature 150
_cell_measurement_theta_max 27
_cell_measurement_theta_min 5
_cell_volume 871.45(8)
_computing_cell_refinement 'DENZO/SCALEPACK (Otwinowski & Minor, 1997)'
_computing_data_collection 'COLLECT (Nonius, 2001)'
_computing_data_reduction 'DENZO/SCALEPACK (Otwinowski & Minor, 1997)'
_computing_molecular_graphics 'CAMERON (Watkin <i>et al.</i>,  1996)'
_computing_publication_material 'CRYSTALS (Betteridge <i>et al.</i>,  2003)'
_computing_structure_refinement 'CRYSTALS (Betteridge <i>et al.</i>,  2003)'
_computing_structure_solution 'SIR92 (Altomare <i>et al.</i>,  1994)'
_diffrn_ambient_temperature 150
_diffrn_measured_fraction_theta_full 0.990
_diffrn_measured_fraction_theta_max 0.990
_diffrn_measurement_device 'Nonius KappaCCD'
_diffrn_measurement_device_type 'Nonius KappaCCD'
_diffrn_measurement_method \w
_diffrn_radiation_monochromator graphite
_diffrn_radiation_type 'Mo K\a'
_diffrn_radiation_wavelength 0.71073
_diffrn_reflns_av_R_equivalents 0.030
_diffrn_reflns_limit_h_max 16
_diffrn_reflns_limit_h_min -15
_diffrn_reflns_limit_k_max 9
_diffrn_reflns_limit_k_min -9
_diffrn_reflns_limit_l_max 12
_diffrn_reflns_limit_l_min -12
_diffrn_reflns_number 5649
_diffrn_reflns_theta_full 26.351
_diffrn_reflns_theta_max 27.449
_diffrn_reflns_theta_min 5.202
_diffrn_standards_number 0
_exptl_absorpt_coefficient_mu 0.123
_exptl_absorpt_correction_T_max 0.99
_exptl_absorpt_correction_T_min 0.91
_exptl_absorpt_correction_type multi-scan
_exptl_absorpt_process_details '(DENZO/SCALEPACK; Otwinowski & Minor, 1997)'
_exptl_crystal_colour clear_pale_colourless
_exptl_crystal_density_diffrn 1.511
_exptl_crystal_density_method 'not measured'
_exptl_crystal_description plate
_exptl_crystal_F_000 428
_exptl_crystal_size_max 0.25
_exptl_crystal_size_mid 0.21
_exptl_crystal_size_min 0.07
_refine_diff_density_max 0.19
_refine_diff_density_min -0.17
_refine_ls_abs_structure_details 'Flack (1983), 875 Friedel-pairs'
_refine_ls_abs_structure_Flack -1.1(9)
_refine_ls_extinction_method None
_refine_ls_goodness_of_fit_ref 0.9789
_refine_ls_hydrogen_treatment constr
_refine_ls_matrix_type full
_refine_ls_number_parameters 126
_refine_ls_number_reflns 1943
_refine_ls_number_restraints 3
_refine_ls_R_factor_all 0.0318
_refine_ls_R_factor_gt 0.0304
_refine_ls_shift/su_max 0.000386
_refine_ls_structure_factor_coef Fsqd
_refine_ls_weighting_details
;
 Method= Modified Sheldrick
 w=1/[\s^2^(F^2^) + ( 0.02P)^2^ + 0.67P]
 ,where P=(max(Fo^2^,0) + 2Fc^2^)/3
;
_refine_ls_weighting_scheme calc
_refine_ls_wR_factor_all 0.0712
_refine_ls_wR_factor_gt 0.0702
_refine_ls_wR_factor_ref 0.0712
_reflns_number_gt 1863
_reflns_number_total 1943
_reflns_threshold_expression I>2.0\s(I)
_cod_data_source_file ln3116.cif
_cod_data_source_block I
_cod_depositor_comments
;
The following automatic conversions were performed:
'_symmetry_cell_setting' value 'Monoclinic' changed to 'monoclinic'
according to '/home/saulius/struct/CIF-dictionaries/cif_core.dic'
dictionary named 'cif_core.dic' version 2.4.1 from 2010-06-29.

Automatic conversion script
Id: cif_fix_enum 1527 2010-12-29 10:47:43Z saulius 

The following automatic conversions were performed:

'_symmetry_cell_setting' value 'Monoclinic' changed to 'monoclinic'
according to /home/saulius/struct/CIF-dictionaries/cif_core.dic
dictionary named 'cif_core.dic' version 2.4.1 from 2010-06-29.

Automatic conversion script
Id: cif_fix_values 1715 2011-07-08 13:25:40Z adriana 
;
_cod_original_sg_symbol_H-M 'C 2'
_cod_original_formula_sum 'C8 H16 N1 O4.50'
_cod_database_code 2016867

loop_
_symmetry_equiv_pos_as_xyz
x,y,z
x+1/2,y+1/2,z
-x,y,-z
-x+1/2,y+1/2,-z

loop_
_atom_site_type_symbol
_atom_site_label
_atom_site_fract_x
_atom_site_fract_y
_atom_site_fract_z
_atom_site_U_iso_or_equiv
_atom_site_adp_type
_atom_site_occupancy
C C1 0.70350(10) 0.6233(2) 0.30188(13) 0.0152 Uani 1.0000
C C2 0.77631(11) 0.4619(2) 0.26855(14) 0.0155 Uani 1.0000
C C3 0.88541(11) 0.5238(2) 0.33364(15) 0.0161 Uani 1.0000
N N4 0.89097(9) 0.71993(19) 0.29594(12) 0.0159 Uani 1.0000
C C5 0.94192(11) 0.7658(2) 0.16307(15) 0.0196 Uani 1.0000
C C6 0.87964(11) 0.9330(2) 0.10902(15) 0.0202 Uani 1.0000
C C7 0.76460(11) 0.8758(2) 0.13353(14) 0.0166 Uani 1.0000
C C8 0.77615(10) 0.7882(2) 0.27942(14) 0.0152 Uani 1.0000
O O9 0.67845(7) 0.62022(17) 0.44553(10) 0.0182 Uani 1.0000
O O10 0.73896(8) 0.28951(17) 0.31327(11) 0.0203 Uani 1.0000
C C11 0.98058(12) 0.4057(2) 0.29967(16) 0.0211 Uani 1.0000
O O12 0.98233(8) 0.35959(18) 0.15607(11) 0.0223 Uani 1.0000
O O13 0.68650(8) 1.01839(16) 0.12209(10) 0.0197 Uani 1.0000
O O14 0.5 0.4236(2) 0.5 0.0183 Uani 1.0000
H H11 0.6368 0.6296 0.2394 0.0164 Uiso 1.0000
H H21 0.7813 0.4540 0.1665 0.0188 Uiso 1.0000
H H31 0.8799 0.5206 0.4349 0.0187 Uiso 1.0000
H H51 1.0192 0.7901 0.1845 0.0226 Uiso 1.0000
H H52 0.9311 0.6649 0.0954 0.0232 Uiso 1.0000
H H61 0.9006 1.0450 0.1649 0.0237 Uiso 1.0000
H H62 0.8904 0.9563 0.0087 0.0248 Uiso 1.0000
H H71 0.7406 0.7836 0.0624 0.0183 Uiso 1.0000
H H81 0.7645 0.8790 0.3504 0.0189 Uiso 1.0000
H H111 1.0491 0.4678 0.3306 0.0238 Uiso 1.0000
H H112 0.9761 0.2913 0.3526 0.0256 Uiso 1.0000
H H131 0.7035 1.1000 0.1836 0.0297 Uiso 1.0000
H H101 0.7643 0.2717 0.3950 0.0318 Uiso 1.0000
H H141 0.4665 0.3535 0.4394 0.0281 Uiso 1.0000
H H91 0.6227 0.5537 0.4484 0.0311 Uiso 1.0000
H H121 1.0392 0.4006 0.1293 0.0374 Uiso 1.0000

loop_
_atom_site_aniso_label
_atom_site_aniso_U_11
_atom_site_aniso_U_22
_atom_site_aniso_U_33
_atom_site_aniso_U_12
_atom_site_aniso_U_13
_atom_site_aniso_U_23
C1 0.0145(6) 0.0168(7) 0.0142(6) 0.0006(6) 0.0015(5) 0.0000(5)
C2 0.0153(6) 0.0146(6) 0.0167(6) -0.0002(5) 0.0016(5) 0.0013(5)
C3 0.0144(6) 0.0176(7) 0.0162(6) -0.0004(5) 0.0002(5) 0.0016(5)
N4 0.0132(5) 0.0168(6) 0.0180(6) -0.0003(4) 0.0018(4) 0.0015(5)
C5 0.0165(6) 0.0213(8) 0.0215(7) 0.0002(6) 0.0052(5) 0.0035(6)
C6 0.0182(7) 0.0209(7) 0.0219(7) -0.0007(6) 0.0045(5) 0.0032(6)
C7 0.0164(6) 0.0150(7) 0.0182(6) 0.0008(5) 0.0012(5) -0.0001(5)
C8 0.0136(6) 0.0153(7) 0.0167(6) 0.0000(5) 0.0010(5) -0.0013(5)
O9 0.0174(4) 0.0208(5) 0.0167(5) -0.0038(4) 0.0044(4) -0.0019(4)
O10 0.0230(5) 0.0159(5) 0.0216(5) -0.0028(4) -0.0005(4) 0.0017(4)
C11 0.0172(7) 0.0236(8) 0.0225(7) 0.0058(6) 0.0012(5) 0.0019(6)
O12 0.0190(5) 0.0249(6) 0.0236(5) 0.0007(4) 0.0047(4) -0.0030(5)
O13 0.0186(5) 0.0183(5) 0.0217(5) 0.0038(4) -0.0007(4) 0.0005(4)
O14 0.0168(7) 0.0191(8) 0.0190(7) 0.0000 0.0002(5) 0.0000

loop_
_atom_type_symbol
_atom_type_scat_dispersion_real
_atom_type_scat_dispersion_imag
_atom_type_scat_source
C 0.0033 0.0016 'International Tables Vol C 4.2.6.8 and 6.1.1.4'
H 0.0000 0.0000 'International Tables Vol C 4.2.6.8 and 6.1.1.4'
N 0.0061 0.0033 'International Tables Vol C 4.2.6.8 and 6.1.1.4'
O 0.0106 0.0060 'International Tables Vol C 4.2.6.8 and 6.1.1.4'

loop_
_geom_angle_atom_site_label_1
_geom_angle_atom_site_label_2
_geom_angle_atom_site_label_3
_geom_angle_site_symmetry_1
_geom_angle
_geom_angle_publ_flag
C2 C1 C8 . 102.30(10) no
C2 C1 O9 . 110.98(11) no
C8 C1 O9 . 108.44(11) no
C2 C1 H11 . 113.1 no
C8 C1 H11 . 110.9 no
O9 C1 H11 . 110.7 no
C1 C2 C3 . 102.08(11) no
C1 C2 O10 . 114.16(11) no
C3 C2 O10 . 116.17(11) no
C1 C2 H21 . 109.2 no
C3 C2 H21 . 108.0 no
O10 C2 H21 . 107.0 no
C2 C3 N4 . 104.03(11) no
C2 C3 C11 . 115.46(12) no
N4 C3 C11 . 116.61(12) no
C2 C3 H31 . 106.2 no
N4 C3 H31 . 105.9 no
C11 C3 H31 . 107.9 no
C3 N4 C5 . 116.96(11) no
C3 N4 C8 . 106.58(11) no
C5 N4 C8 . 106.77(11) no
N4 C5 C6 . 103.54(11) no
N4 C5 H51 . 109.0 no
C6 C5 H51 . 113.3 no
N4 C5 H52 . 110.2 no
C6 C5 H52 . 109.5 no
H51 C5 H52 . 111.1 no
C5 C6 C7 . 100.97(11) no
C5 C6 H61 . 111.4 no
C7 C6 H61 . 110.8 no
C5 C6 H62 . 111.6 no
C7 C6 H62 . 112.6 no
H61 C6 H62 . 109.2 no
C6 C7 C8 . 102.87(11) no
C6 C7 O13 . 115.52(12) no
C8 C7 O13 . 113.38(11) no
C6 C7 H71 . 108.9 no
C8 C7 H71 . 110.4 no
O13 C7 H71 . 105.8 no
C7 C8 C1 . 115.85(11) no
C7 C8 N4 . 105.25(11) no
C1 C8 N4 . 106.80(12) no
C7 C8 H81 . 110.2 no
C1 C8 H81 . 108.8 no
N4 C8 H81 . 109.8 no
C1 O9 H91 . 105.7 no
C2 O10 H101 . 108.1 no
C3 C11 O12 . 113.94(12) no
C3 C11 H111 . 110.1 no
O12 C11 H111 . 109.2 no
C3 C11 H112 . 107.5 no
O12 C11 H112 . 107.7 no
H111 C11 H112 . 108.2 no
C11 O12 H121 . 106.5 no
C7 O13 H131 . 108.7 no
H141 O14 H141 3_656 107.0 no

loop_
_geom_bond_atom_site_label_1
_geom_bond_atom_site_label_2
_geom_bond_site_symmetry_2
_geom_bond_distance
_geom_bond_publ_flag
C1 C2 . 1.5351(19) no
C1 C8 . 1.5317(19) no
C1 O9 . 1.4326(15) no
C1 H11 . 0.993 no
C2 C3 . 1.5260(19) no
C2 O10 . 1.4195(18) no
C2 H21 . 0.986 no
C3 N4 . 1.4815(19) no
C3 C11 . 1.520(2) no
C3 H31 . 0.978 no
N4 C5 . 1.4990(17) no
N4 C8 . 1.5135(17) no
C5 C6 . 1.520(2) no
C5 H51 . 0.987 no
C5 H52 . 0.986 no
C6 C7 . 1.5265(19) no
C6 H61 . 1.003 no
C6 H62 . 0.994 no
C7 C8 . 1.5362(19) no
C7 O13 . 1.4255(17) no
C7 H71 . 0.991 no
C8 H81 . 0.969 no
O9 H91 . 0.850 no
O10 H101 . 0.835 no
C11 O12 . 1.4190(18) no
C11 H111 . 0.995 no
C11 H112 . 0.982 no
O12 H121 . 0.826 no
O13 H131 . 0.856 no
O14 H141 3_656 0.862 no
O14 H141 . 0.862 no

loop_
_geom_hbond_atom_site_label_D
_geom_hbond_atom_site_label_H
_geom_hbond_atom_site_label_A
_geom_hbond_site_symmetry_A
_geom_hbond_distance_DH
_geom_hbond_distance_HA
_geom_hbond_distance_DA
_geom_hbond_angle_DHA
_geom_hbond_publ_flag
C5 H52 O12 . 0.99 2.38 3.014(2) 121 no
C6 H61 O12 1_565 1.00 2.52 3.390(2) 145 no
O13 H131 O10 1_565 0.86 1.89 2.749(2) 177 no
O10 H101 O9 4_646 0.83 1.98 2.761(2) 155 no
O14 H141 N4 2_445 0.86 1.89 2.745(2) 175 no
O9 H91 O14 . 0.85 1.89 2.727(2) 166 no
O12 H121 O13 2_545 0.83 2.03 2.835(2) 164 no
